data_4073333
loop_
_publ_author_name
'Choukroun, Robert'
'Lorber, Christian'
'Vendier, Laure'

_publ_section_title
;
 CC and CN Coupling of Nitriles Mediated by B(C6F5)3and Cp2ZrPh2
;
_journal_issue 15
_journal_name_full Organometallics
_journal_page_first 3784
_journal_paper_doi 10.1021/om700261m
_journal_volume 26
_journal_year 2007
_chemical_compound_source 'synthesis as described'
_chemical_formula_moiety 'C42 H18 B F18 N Zr, 1.5(C7 H8)'
_chemical_formula_sum 'C52.5 H29 B F18 N Zr'
_chemical_formula_weight 1117.8
_chemical_name_systematic
;
 ?
;
_space_group_IT_number 2
_symmetry_cell_setting triclinic
_symmetry_Int_Tables_number 2
_symmetry_space_group_name_Hall '-P 1'
_symmetry_space_group_name_H-M 'P -1'
_atom_sites_solution_hydrogens geom
_atom_sites_solution_primary direct
_atom_sites_solution_secondary difmap
_cell_angle_alpha 89.479(13)
_cell_angle_beta 74.665(13)
_cell_angle_gamma 75.927(12)
_cell_formula_units_Z 2
_cell_length_a 11.8872(12)
_cell_length_b 14.1704(14)
_cell_length_c 14.2280(16)
_cell_measurement_reflns_used 8000
_cell_measurement_temperature 180
_cell_measurement_theta_max 26.05
_cell_measurement_theta_min 1.65
_cell_measurement_wavelength 0.71073
_cell_volume 2238.0(4)
_computing_cell_refinement 'Stoe IPDS software (Stoe, 1996)'
_computing_data_collection 'Stoe IPDS software (Stoe, 1996)'
_computing_data_reduction 'XRED (Stoe, 1.08, 1996)'
_computing_molecular_graphics 'Ortep-3 for Windows (Farrugia, 1997)'
_computing_publication_material 'WinGX publication routines (Farrugia, 1999)'
_computing_structure_refinement 'SHELXL-97 (Sheldrick, 1997)'
_computing_structure_solution 'SHELXS-97 (Sheldrick, 1997)'
_diffrn_ambient_temperature 180
_diffrn_measured_fraction_theta_full 0.923
_diffrn_measured_fraction_theta_max 0.923
_diffrn_measurement_device 'Stoe IPDS'
_diffrn_measurement_method \f
_diffrn_radiation_monochromator graphite
_diffrn_radiation_source 'fine-focus sealed tube'
_diffrn_radiation_type MoK\a
_diffrn_radiation_wavelength 0.71073
_diffrn_reflns_av_R_equivalents 0.0471
_diffrn_reflns_av_unetI/netI 0.0384
_diffrn_reflns_limit_h_max 14
_diffrn_reflns_limit_h_min -14
_diffrn_reflns_limit_k_max 17
_diffrn_reflns_limit_k_min -17
_diffrn_reflns_limit_l_max 17
_diffrn_reflns_limit_l_min -17
_diffrn_reflns_number 22408
_diffrn_reflns_theta_full 26.13
_diffrn_reflns_theta_max 26.13
_diffrn_reflns_theta_min 2.28
_diffrn_standards_decay_% 0.1
_diffrn_standards_interval_time 4
_diffrn_standards_number 200
_exptl_absorpt_coefficient_mu 0.361
_exptl_absorpt_correction_T_max 0.9469
_exptl_absorpt_correction_T_min 0.8186
_exptl_absorpt_correction_type multi-scan
_exptl_absorpt_process_details
;
        [c.f. r.h. blessing, acta cryst. (1995), a51, 33-38]
;
_exptl_crystal_colour colourless
_exptl_crystal_density_diffrn 1.659
_exptl_crystal_density_method 'not measured'
_exptl_crystal_description block
_exptl_crystal_F_000 1116
_exptl_crystal_size_max 0.5
_exptl_crystal_size_mid 0.175
_exptl_crystal_size_min 0.15
_refine_diff_density_max 1.025
_refine_diff_density_min -0.578
_refine_diff_density_rms 0.065
_refine_ls_extinction_method none
_refine_ls_goodness_of_fit_ref 1.065
_refine_ls_hydrogen_treatment constr
_refine_ls_matrix_type full
_refine_ls_number_parameters 646
_refine_ls_number_reflns 8235
_refine_ls_number_restraints 0
_refine_ls_restrained_S_all 1.065
_refine_ls_R_factor_all 0.0511
_refine_ls_R_factor_gt 0.0414
_refine_ls_shift/su_max 0.001
_refine_ls_shift/su_mean 0
_refine_ls_structure_factor_coef Fsqd
_refine_ls_weighting_details 'calc w=1/[\s^2^(Fo^2^)+(0.0600P)^2^+1.3012P] where P=(Fo^2^+2Fc^2^)/3'
_refine_ls_weighting_scheme calc
_refine_ls_wR_factor_gt 0.1081
_refine_ls_wR_factor_ref 0.113
_reflns_number_gt 6778
_reflns_number_total 8235
_reflns_threshold_expression >2sigma(I)
_cod_data_source_file om700261m-file003.cif
_cod_data_source_block (3)
_cod_original_formula_sum 'C52.50 H29 B F18 N Zr'
_cod_database_code 4073333

loop_
_symmetry_equiv_pos_as_xyz
'x, y, z'
'-x, -y, -z'

loop_
_atom_site_label
_atom_site_type_symbol
_atom_site_fract_x
_atom_site_fract_y
_atom_site_fract_z
_atom_site_U_iso_or_equiv
_atom_site_adp_type
_atom_site_occupancy
_atom_site_symmetry_multiplicity
_atom_site_calc_flag
_atom_site_refinement_flags
_atom_site_disorder_assembly
_atom_site_disorder_group
C1 C 0.9606(3) 0.2610(2) 0.8530(2) 0.0464(8) Uani 1 1 d . . .
H1 H 0.954 0.2021 0.8884 0.056 Uiso 1 1 calc R . .
C2 C 0.8665(3) 0.3437(2) 0.8566(2) 0.0403(7) Uani 1 1 d . . .
H2 H 0.7826 0.3525 0.895 0.048 Uiso 1 1 calc R . .
C3 C 0.9170(3) 0.4169(2) 0.8086(2) 0.0399(7) Uani 1 1 d . . .
H3 H 0.8739 0.4852 0.8078 0.048 Uiso 1 1 calc R . .
C4 C 1.0407(3) 0.3803(3) 0.7769(2) 0.0448(8) Uani 1 1 d . . .
H4 H 1.0994 0.418 0.7491 0.054 Uiso 1 1 calc R . .
C5 C 1.0682(3) 0.2837(3) 0.8022(2) 0.0473(8) Uani 1 1 d . . .
H5 H 1.1495 0.2428 0.796 0.057 Uiso 1 1 calc R . .
C6 C 0.9726(3) 0.3443(3) 0.5091(2) 0.0468(8) Uani 1 1 d . . .
H6 H 0.9077 0.3833 0.4842 0.056 Uiso 1 1 calc R . .
C7 C 1.0151(3) 0.2438(3) 0.4973(2) 0.0439(7) Uani 1 1 d . . .
H7 H 0.9845 0.2 0.4632 0.053 Uiso 1 1 calc R . .
C8 C 1.1194(3) 0.2176(3) 0.5288(2) 0.0475(8) Uani 1 1 d . . .
H8 H 1.1743 0.1524 0.5202 0.057 Uiso 1 1 calc R . .
C9 C 1.1410(3) 0.3015(3) 0.5623(3) 0.0541(9) Uani 1 1 d . . .
H9 H 1.2145 0.3058 0.579 0.065 Uiso 1 1 calc R . .
C10 C 1.0485(3) 0.3812(3) 0.5512(2) 0.0514(8) Uani 1 1 d . . .
H10 H 1.0476 0.4502 0.5582 0.062 Uiso 1 1 calc R . .
C11 C 0.6117(2) 0.38750(19) 0.78043(18) 0.0278(5) Uani 1 1 d . . .
C12 C 0.5158(2) 0.4357(2) 0.8577(2) 0.0317(6) Uani 1 1 d . . .
C13 C 0.4917(3) 0.5341(2) 0.8837(2) 0.0364(7) Uani 1 1 d . . .
C14 C 0.5635(3) 0.5902(2) 0.8337(2) 0.0379(7) Uani 1 1 d . . .
C15 C 0.6606(3) 0.5476(2) 0.7573(2) 0.0349(6) Uani 1 1 d . . .
C16 C 0.6793(2) 0.4498(2) 0.73550(19) 0.0290(6) Uani 1 1 d . . .
C17 C 0.5541(2) 0.21523(19) 0.80278(18) 0.0260(5) Uani 1 1 d . . .
C18 C 0.4607(2) 0.1785(2) 0.79055(19) 0.0290(5) Uani 1 1 d . . .
C19 C 0.3957(2) 0.1298(2) 0.8607(2) 0.0327(6) Uani 1 1 d . . .
C20 C 0.4229(2) 0.1149(2) 0.9485(2) 0.0338(6) Uani 1 1 d . . .
C21 C 0.5156(2) 0.1484(2) 0.96446(19) 0.0313(6) Uani 1 1 d . . .
C22 C 0.5782(2) 0.1969(2) 0.89318(19) 0.0288(5) Uani 1 1 d . . .
C23 C 0.5827(2) 0.30970(19) 0.63016(19) 0.0280(5) Uani 1 1 d . . .
C24 C 0.4646(2) 0.3640(2) 0.6434(2) 0.0320(6) Uani 1 1 d . . .
C25 C 0.4171(3) 0.4032(2) 0.5692(3) 0.0406(7) Uani 1 1 d . . .
C26 C 0.4881(3) 0.3895(2) 0.4748(2) 0.0439(8) Uani 1 1 d . . .
C27 C 0.6049(3) 0.3368(2) 0.4563(2) 0.0407(7) Uani 1 1 d . . .
C28 C 0.6490(2) 0.2986(2) 0.5336(2) 0.0315(6) Uani 1 1 d . . .
N1 N 0.77501(17) 0.22017(15) 0.70026(14) 0.0235(4) Uani 1 1 d . . .
C30 C 1.0148(2) 0.1225(2) 0.6900(2) 0.0317(6) Uani 1 1 d . . .
C31 C 0.9319(2) 0.06970(19) 0.68070(18) 0.0270(5) Uani 1 1 d . . .
C32 C 0.9652(2) -0.0326(2) 0.6704(2) 0.0348(6) Uani 1 1 d . . .
H32 H 0.9108 -0.0662 0.6604 0.042 Uiso 1 1 calc R . .
C33 C 1.0782(3) -0.0834(2) 0.6751(2) 0.0409(7) Uani 1 1 d . . .
H33 H 1.0997 -0.1511 0.6692 0.049 Uiso 1 1 calc R . .
C34 C 1.1587(3) -0.0335(2) 0.6885(2) 0.0442(7) Uani 1 1 d . . .
H34 H 1.2341 -0.0676 0.6937 0.053 Uiso 1 1 calc R . .
C35 C 1.1284(3) 0.0669(2) 0.6944(2) 0.0430(7) Uani 1 1 d . . .
H35 H 1.1852 0.0991 0.7017 0.052 Uiso 1 1 calc R . .
C36 C 0.8066(2) 0.12545(19) 0.68714(17) 0.0248(5) Uani 1 1 d . . .
C37 C 0.7246(2) 0.06173(18) 0.67847(19) 0.0263(5) Uani 1 1 d . . .
C38 C 0.6945(2) -0.0016(2) 0.7515(2) 0.0306(6) Uani 1 1 d . . .
H38 H 0.7183 0.0008 0.8085 0.037 Uiso 1 1 calc R . .
C39 C 0.6303(2) -0.0673(2) 0.7401(2) 0.0354(6) Uani 1 1 d . . .
H39 H 0.6094 -0.1083 0.7896 0.042 Uiso 1 1 calc R . .
C40 C 0.5969(2) -0.0721(2) 0.6544(2) 0.0347(6) Uani 1 1 d . . .
C41 C 0.6279(3) -0.0114(2) 0.5807(2) 0.0349(6) Uani 1 1 d . . .
H41 H 0.6061 -0.0154 0.523 0.042 Uiso 1 1 calc R . .
C42 C 0.6916(2) 0.0558(2) 0.5927(2) 0.0300(6) Uani 1 1 d . . .
H42 H 0.7122 0.0967 0.5431 0.036 Uiso 1 1 calc R . .
C43 C 0.5332(3) -0.1478(3) 0.6409(3) 0.0489(8) Uani 1 1 d . . .
C44 C 0.1776(4) 0.5745(4) 0.8617(4) 0.0911(16) Uani 1 1 d . . .
H44A H 0.2114 0.6203 0.8871 0.137 Uiso 1 1 calc R . .
H44B H 0.2233 0.554 0.7956 0.137 Uiso 1 1 calc R . .
H44C H 0.1804 0.5188 0.9008 0.137 Uiso 1 1 calc R . .
C45 C 0.0495(3) 0.6215(3) 0.8642(3) 0.0536(9) Uani 1 1 d . . .
C46 C -0.0416(3) 0.6285(3) 0.9491(3) 0.0557(9) Uani 1 1 d . . .
H46 H -0.0234 0.6039 1.0056 0.067 Uiso 1 1 calc R . .
C47 C -0.1605(4) 0.6721(3) 0.9508(3) 0.0617(10) Uani 1 1 d . . .
H47 H -0.2217 0.6763 1.0082 0.074 Uiso 1 1 calc R . .
C48 C -0.1867(4) 0.7087(3) 0.8678(3) 0.0644(11) Uani 1 1 d . . .
H48 H -0.2661 0.7382 0.8692 0.077 Uiso 1 1 calc R . .
C49 C -0.0979(4) 0.7024(3) 0.7829(3) 0.0631(10) Uani 1 1 d . . .
H49 H -0.1166 0.7273 0.7266 0.076 Uiso 1 1 calc R . .
C50 C 0.0190(4) 0.6592(3) 0.7812(3) 0.0577(9) Uani 1 1 d . . .
H50 H 0.0793 0.6549 0.7233 0.069 Uiso 1 1 calc R . .
F12 F 0.43735(14) 0.38903(13) 0.91298(12) 0.0403(4) Uani 1 1 d . . .
F13 F 0.39716(16) 0.57456(14) 0.95897(13) 0.0486(5) Uani 1 1 d . . .
F14 F 0.53897(19) 0.68532(13) 0.85875(16) 0.0551(5) Uani 1 1 d . . .
F15 F 0.73382(17) 0.59879(13) 0.70530(14) 0.0461(4) Uani 1 1 d . . .
F16 F 0.77795(13) 0.41110(11) 0.65788(11) 0.0317(3) Uani 1 1 d . . .
F18 F 0.42975(14) 0.18555(12) 0.70535(11) 0.0358(4) Uani 1 1 d . . .
F19 F 0.30697(15) 0.09510(14) 0.84280(14) 0.0459(4) Uani 1 1 d . . .
F20 F 0.36019(16) 0.06854(13) 1.01803(13) 0.0445(4) Uani 1 1 d . . .
F21 F 0.54443(16) 0.13329(12) 1.05008(11) 0.0399(4) Uani 1 1 d . . .
F22 F 0.66750(14) 0.22850(12) 0.91422(11) 0.0357(4) Uani 1 1 d . . .
F24 F 0.38828(14) 0.38155(13) 0.73408(13) 0.0397(4) Uani 1 1 d . . .
F25 F 0.30167(17) 0.45707(14) 0.58925(17) 0.0557(5) Uani 1 1 d . . .
F26 F 0.4434(2) 0.42895(15) 0.40174(16) 0.0628(6) Uani 1 1 d . . .
F27 F 0.6767(2) 0.32117(16) 0.36452(12) 0.0574(5) Uani 1 1 d . . .
F28 F 0.76643(15) 0.24863(13) 0.50736(11) 0.0390(4) Uani 1 1 d . . .
F30 F 0.6034(2) -0.23608(15) 0.6267(2) 0.0829(8) Uani 1 1 d . . .
F31 F 0.4771(3) -0.1311(2) 0.5739(2) 0.0983(11) Uani 1 1 d . . .
F32 F 0.4456(2) -0.1541(2) 0.7230(2) 0.0889(8) Uani 1 1 d . . .
Zr1 Zr 0.94944(2) 0.285743(19) 0.680884(18) 0.02733(9) Uani 1 1 d . . .
B1 B 0.6343(2) 0.2774(2) 0.7268(2) 0.0256(6) Uani 1 1 d . . .
C51 C 0.8371(9) 0.1669(8) 0.0927(8) 0.0850(8) Uiso 0.5 1 d P A 1
H51A H 0.8332 0.2168 0.0468 0.128 Uiso 0.5 1 calc PR A 1
H51B H 0.8619 0.1882 0.1461 0.128 Uiso 0.5 1 calc PR A 1
H51C H 0.7591 0.1542 0.1169 0.128 Uiso 0.5 1 calc PR A 1
C52A C 0.9183(5) 0.0836(4) 0.0477(4) 0.0850(8) Uiso 0.5 1 d P A 1
C53A C 0.8808(5) 0.0173(4) 0.0004(4) 0.0850(8) Uiso 0.5 1 d P . 1
H53A H 0.8003 0.0297 0.0004 0.102 Uiso 0.5 1 calc PR . 1
C54A C 1.0431(5) 0.0633(4) 0.0448(4) 0.0850(8) Uiso 0.5 1 d P . 1
H54A H 1.0708 0.1073 0.0751 0.102 Uiso 0.5 1 calc PR . 1
C55B C 0.9183(5) 0.0836(4) 0.0477(4) 0.0850(8) Uiso 0.5 1 d P B 2
H55B H 0.8641 0.1397 0.0805 0.102 Uiso 0.5 1 calc PR B 2
C56B C 0.8808(5) 0.0173(4) 0.0004(4) 0.0850(8) Uiso 0.5 1 d P . 2
C57B C 1.0431(5) 0.0633(4) 0.0448(4) 0.0850(8) Uiso 0.5 1 d P . 2

loop_
_atom_site_aniso_label
_atom_site_aniso_U_11
_atom_site_aniso_U_22
_atom_site_aniso_U_33
_atom_site_aniso_U_23
_atom_site_aniso_U_13
_atom_site_aniso_U_12
C1 0.079(2) 0.0356(18) 0.0335(15) 0.0059(13) -0.0283(16) -0.0174(16)
C2 0.0407(15) 0.052(2) 0.0290(14) -0.0099(13) -0.0079(12) -0.0154(14)
C3 0.0498(17) 0.0308(16) 0.0428(16) -0.0088(13) -0.0222(13) -0.0056(13)
C4 0.0465(17) 0.051(2) 0.0456(17) -0.0069(15) -0.0179(14) -0.0221(15)
C5 0.0439(17) 0.051(2) 0.0500(18) -0.0108(15) -0.0272(15) -0.0004(14)
C6 0.0526(18) 0.055(2) 0.0281(15) 0.0086(14) -0.0029(13) -0.0128(15)
C7 0.0463(17) 0.053(2) 0.0285(14) -0.0062(13) 0.0010(12) -0.0178(15)
C8 0.0383(16) 0.053(2) 0.0385(17) -0.0035(15) 0.0074(13) -0.0067(14)
C9 0.0387(17) 0.078(3) 0.0464(19) 0.0049(18) 0.0003(14) -0.0294(17)
C10 0.072(2) 0.045(2) 0.0398(17) 0.0104(15) -0.0017(15) -0.0343(18)
C11 0.0310(12) 0.0259(14) 0.0263(12) -0.0006(10) -0.0127(10) -0.0015(10)
C12 0.0326(13) 0.0301(15) 0.0310(13) 0.0008(11) -0.0112(11) -0.0026(11)
C13 0.0383(14) 0.0337(16) 0.0328(14) -0.0092(12) -0.0155(12) 0.0062(12)
C14 0.0499(17) 0.0219(15) 0.0433(16) -0.0063(12) -0.0235(14) 0.0007(12)
C15 0.0454(15) 0.0230(15) 0.0426(15) 0.0039(12) -0.0236(13) -0.0074(12)
C16 0.0319(13) 0.0257(14) 0.0300(13) -0.0011(11) -0.0130(10) -0.0031(10)
C17 0.0260(12) 0.0226(13) 0.0264(13) 0.0013(10) -0.0064(10) -0.0010(10)
C18 0.0299(13) 0.0258(14) 0.0297(13) 0.0046(11) -0.0090(10) -0.0029(10)
C19 0.0278(13) 0.0283(15) 0.0408(15) 0.0051(12) -0.0075(11) -0.0072(11)
C20 0.0348(14) 0.0241(15) 0.0346(14) 0.0065(11) 0.0011(11) -0.0042(11)
C21 0.0376(14) 0.0256(15) 0.0245(12) 0.0035(10) -0.0040(10) -0.0012(11)
C22 0.0303(12) 0.0251(14) 0.0288(13) 0.0011(11) -0.0076(10) -0.0033(10)
C23 0.0365(13) 0.0217(14) 0.0304(13) 0.0042(11) -0.0144(11) -0.0100(10)
C24 0.0375(14) 0.0249(14) 0.0395(15) 0.0056(12) -0.0184(12) -0.0103(11)
C25 0.0481(16) 0.0247(15) 0.062(2) 0.0098(14) -0.0366(15) -0.0108(12)
C26 0.073(2) 0.0314(17) 0.0493(18) 0.0174(14) -0.0431(17) -0.0262(15)
C27 0.067(2) 0.0364(18) 0.0321(15) 0.0098(13) -0.0232(14) -0.0279(15)
C28 0.0417(15) 0.0275(15) 0.0318(13) 0.0051(11) -0.0160(11) -0.0143(11)
N1 0.0262(10) 0.0217(11) 0.0227(10) 0.0019(8) -0.0076(8) -0.0053(8)
C30 0.0305(13) 0.0278(15) 0.0349(14) 0.0010(11) -0.0089(11) -0.0039(11)
C31 0.0296(12) 0.0230(14) 0.0261(12) 0.0011(10) -0.0065(10) -0.0032(10)
C32 0.0353(14) 0.0263(15) 0.0399(15) -0.0030(12) -0.0074(12) -0.0051(11)
C33 0.0422(16) 0.0262(16) 0.0458(17) -0.0016(13) -0.0090(13) 0.0040(12)
C34 0.0349(15) 0.0387(18) 0.0522(18) 0.0003(14) -0.0142(13) 0.0061(13)
C35 0.0320(14) 0.0388(18) 0.0591(19) -0.0022(15) -0.0181(13) -0.0041(12)
C36 0.0289(12) 0.0238(14) 0.0205(11) 0.0008(10) -0.0063(9) -0.0047(10)
C37 0.0270(12) 0.0192(13) 0.0306(13) 0.0001(10) -0.0062(10) -0.0032(9)
C38 0.0348(13) 0.0233(14) 0.0309(13) 0.0015(11) -0.0060(11) -0.0048(10)
C39 0.0373(14) 0.0230(15) 0.0436(16) 0.0076(12) -0.0076(12) -0.0073(11)
C40 0.0289(13) 0.0235(15) 0.0518(17) 0.0021(12) -0.0120(12) -0.0056(11)
C41 0.0396(14) 0.0260(15) 0.0430(16) 0.0018(12) -0.0201(12) -0.0056(11)
C42 0.0352(13) 0.0232(14) 0.0326(13) 0.0031(11) -0.0112(11) -0.0069(11)
C43 0.0393(16) 0.0372(19) 0.079(2) 0.0108(17) -0.0275(16) -0.0125(14)
C44 0.057(2) 0.101(4) 0.111(4) -0.023(3) -0.035(3) 0.003(2)
C45 0.0472(18) 0.051(2) 0.063(2) -0.0108(17) -0.0198(16) -0.0072(15)
C46 0.067(2) 0.053(2) 0.0466(19) -0.0063(17) -0.0166(17) -0.0131(18)
C47 0.058(2) 0.059(2) 0.060(2) -0.0146(19) -0.0037(18) -0.0117(18)
C48 0.056(2) 0.050(2) 0.090(3) -0.008(2) -0.032(2) -0.0033(17)
C49 0.078(3) 0.055(3) 0.066(2) 0.0086(19) -0.031(2) -0.021(2)
C50 0.066(2) 0.059(2) 0.053(2) 0.0055(18) -0.0140(17) -0.0257(19)
F12 0.0363(8) 0.0385(10) 0.0368(9) -0.0030(7) -0.0001(7) -0.0028(7)
F13 0.0465(10) 0.0437(11) 0.0438(10) -0.0167(8) -0.0107(8) 0.0097(8)
F14 0.0685(12) 0.0240(9) 0.0701(13) -0.0132(9) -0.0260(10) 0.0020(8)
F15 0.0587(11) 0.0274(10) 0.0589(11) 0.0081(8) -0.0227(9) -0.0164(8)
F16 0.0362(8) 0.0259(8) 0.0320(8) 0.0027(6) -0.0089(6) -0.0066(6)
F18 0.0397(8) 0.0379(10) 0.0368(9) 0.0079(7) -0.0184(7) -0.0142(7)
F19 0.0395(9) 0.0468(11) 0.0591(11) 0.0132(9) -0.0164(8) -0.0220(8)
F20 0.0480(10) 0.0387(11) 0.0415(9) 0.0118(8) 0.0005(8) -0.0150(8)
F21 0.0568(10) 0.0361(10) 0.0250(8) 0.0062(7) -0.0117(7) -0.0077(8)
F22 0.0408(8) 0.0393(10) 0.0333(8) 0.0055(7) -0.0170(7) -0.0143(7)
F24 0.0331(8) 0.0366(10) 0.0463(10) 0.0000(8) -0.0125(7) -0.0007(7)
F25 0.0518(11) 0.0380(11) 0.0915(15) 0.0129(10) -0.0479(11) -0.0065(8)
F26 0.1054(17) 0.0506(12) 0.0669(13) 0.0317(10) -0.0674(13) -0.0360(12)
F27 0.0913(15) 0.0647(14) 0.0270(9) 0.0117(9) -0.0203(9) -0.0353(12)
F28 0.0432(9) 0.0427(10) 0.0282(8) 0.0008(7) -0.0053(7) -0.0099(7)
F30 0.0731(15) 0.0306(12) 0.158(3) -0.0013(14) -0.0498(16) -0.0163(10)
F31 0.146(3) 0.0819(19) 0.137(2) 0.0569(18) -0.111(2) -0.0807(19)
F32 0.0762(16) 0.104(2) 0.104(2) 0.0204(17) -0.0180(15) -0.0627(16)
Zr1 0.02940(14) 0.02498(15) 0.02870(14) 0.00064(10) -0.00822(10) -0.00842(10)
B1 0.0260(13) 0.0250(15) 0.0258(13) 0.0016(11) -0.0082(11) -0.0049(11)

loop_
_atom_type_symbol
_atom_type_description
_atom_type_scat_dispersion_real
_atom_type_scat_dispersion_imag
_atom_type_scat_source
C C 0.0033 0.0016 'International Tables Vol C Tables 4.2.6.8 and 6.1.1.4'
H H 0 0 'International Tables Vol C Tables 4.2.6.8 and 6.1.1.4'
B B 0.0013 0.0007 'International Tables Vol C Tables 4.2.6.8 and 6.1.1.4'
N N 0.0061 0.0033 'International Tables Vol C Tables 4.2.6.8 and 6.1.1.4'
F F 0.0171 0.0103 'International Tables Vol C Tables 4.2.6.8 and 6.1.1.4'
Zr Zr -2.9673 0.5597 'International Tables Vol C Tables 4.2.6.8 and 6.1.1.4'

loop_
_geom_angle_atom_site_label_1
_geom_angle_atom_site_label_2
_geom_angle_atom_site_label_3
_geom_angle
_geom_angle_site_symmetry_1
C2 C1 C5 107.5(3) .
C2 C1 Zr1 73.44(17) .
C5 C1 Zr1 73.48(18) .
C1 C2 C3 107.8(3) .
C1 C2 Zr1 74.03(17) .
C3 C2 Zr1 73.76(17) .
C4 C3 C2 108.3(3) .
C4 C3 Zr1 74.89(17) .
C2 C3 Zr1 73.57(16) .
C3 C4 C5 108.2(3) .
C3 C4 Zr1 73.09(16) .
C5 C4 Zr1 72.95(17) .
C4 C5 C1 108.3(3) .
C4 C5 Zr1 74.80(17) .
C1 C5 Zr1 73.95(17) .
C7 C6 C10 108.2(3) .
C7 C6 Zr1 74.64(18) .
C10 C6 Zr1 71.83(18) .
C6 C7 C8 108.2(3) .
C6 C7 Zr1 73.79(17) .
C8 C7 Zr1 73.85(17) .
C9 C8 C7 108.5(3) .
C9 C8 Zr1 72.57(18) .
C7 C8 Zr1 74.39(17) .
C8 C9 C10 107.6(3) .
C8 C9 Zr1 75.52(18) .
C10 C9 Zr1 72.92(18) .
C6 C10 C9 107.4(3) .
C6 C10 Zr1 75.81(19) .
C9 C10 Zr1 74.26(19) .
C16 C11 C12 111.3(2) .
C16 C11 B1 119.2(2) .
C12 C11 B1 128.3(2) .
F12 C12 C13 114.5(2) .
F12 C12 C11 121.9(2) .
C13 C12 C11 123.6(3) .
F13 C13 C14 119.6(3) .
F13 C13 C12 119.7(3) .
C14 C13 C12 120.7(3) .
F14 C14 C13 120.3(3) .
F14 C14 C15 120.7(3) .
C13 C14 C15 119.0(3) .
F15 C15 C14 121.8(2) .
F15 C15 C16 120.9(3) .
C14 C15 C16 117.3(3) .
C15 C16 C11 128.1(3) .
C15 C16 F16 114.7(2) .
C11 C16 F16 117.2(2) .
C18 C17 C22 113.4(2) .
C18 C17 B1 128.3(2) .
C22 C17 B1 118.3(2) .
F18 C18 C19 115.1(2) .
F18 C18 C17 121.0(2) .
C19 C18 C17 123.9(2) .
F19 C19 C20 119.7(3) .
F19 C19 C18 120.3(2) .
C20 C19 C18 120.0(2) .
F20 C20 C21 120.2(3) .
F20 C20 C19 120.9(3) .
C21 C20 C19 118.9(3) .
F21 C21 C20 119.6(3) .
F21 C21 C22 120.8(2) .
C20 C21 C22 119.7(2) .
F22 C22 C21 116.4(2) .
F22 C22 C17 119.4(2) .
C21 C22 C17 124.2(2) .
C28 C23 C24 112.8(2) .
C28 C23 B1 126.9(2) .
C24 C23 B1 119.9(2) .
F24 C24 C25 115.6(2) .
F24 C24 C23 119.9(2) .
C25 C24 C23 124.4(3) .
F25 C25 C26 120.0(3) .
F25 C25 C24 120.3(3) .
C26 C25 C24 119.7(3) .
F26 C26 C27 120.6(3) .
F26 C26 C25 120.3(3) .
C27 C26 C25 119.1(3) .
F27 C27 C26 120.6(3) .
F27 C27 C28 120.2(3) .
C26 C27 C28 119.2(3) .
F28 C28 C23 120.8(2) .
F28 C28 C27 114.4(3) .
C23 C28 C27 124.8(3) .
C36 N1 B1 120.0(2) .
C36 N1 Zr1 111.12(15) .
B1 N1 Zr1 128.89(15) .
C31 C30 C35 116.1(3) .
C31 C30 Zr1 114.11(18) .
C35 C30 Zr1 129.5(2) .
C30 C31 C32 121.0(2) .
C30 C31 C36 117.8(2) .
C32 C31 C36 121.2(2) .
C33 C32 C31 120.2(3) .
C34 C33 C32 119.7(3) .
C33 C34 C35 120.2(3) .
C34 C35 C30 122.6(3) .
N1 C36 C31 121.0(2) .
N1 C36 C37 125.6(2) .
C31 C36 C37 113.4(2) .
C42 C37 C38 119.1(2) .
C42 C37 C36 120.2(2) .
C38 C37 C36 120.1(2) .
C39 C38 C37 120.8(3) .
C38 C39 C40 119.6(3) .
C41 C40 C39 120.3(3) .
C41 C40 C43 120.8(3) .
C39 C40 C43 118.8(3) .
C40 C41 C42 120.1(3) .
C37 C42 C41 120.1(3) .
F31 C43 F30 109.8(3) .
F31 C43 F32 104.0(3) .
F30 C43 F32 102.8(3) .
F31 C43 C40 114.4(3) .
F30 C43 C40 113.0(2) .
F32 C43 C40 111.8(3) .
C46 C45 C50 118.1(3) .
C46 C45 C44 120.8(4) .
C50 C45 C44 121.1(4) .
C45 C46 C47 120.5(4) .
C48 C47 C46 119.6(4) .
C49 C48 C47 120.8(4) .
C48 C49 C50 119.4(4) .
C49 C50 C45 121.5(4) .
C16 F16 Zr1 121.09(14) .
C30 Zr1 N1 73.67(8) .
C30 Zr1 F16 142.03(8) .
N1 Zr1 F16 69.38(6) .
C30 Zr1 C10 124.01(12) .
N1 Zr1 C10 132.03(10) .
F16 Zr1 C10 77.66(10) .
C30 Zr1 C2 102.28(11) .
N1 Zr1 C2 87.00(8) .
F16 Zr1 C2 84.42(8) .
C10 Zr1 C2 123.97(11) .
C30 Zr1 C5 80.32(11) .
N1 Zr1 C5 126.35(10) .
F16 Zr1 C5 129.53(8) .
C10 Zr1 C5 101.45(13) .
C2 Zr1 C5 53.81(10) .
C30 Zr1 C3 127.76(10) .
N1 Zr1 C3 112.45(9) .
F16 Zr1 C3 75.98(8) .
C10 Zr1 C3 91.30(12) .
C2 Zr1 C3 32.67(11) .
C5 Zr1 C3 53.54(10) .
C30 Zr1 C1 74.21(10) .
N1 Zr1 C1 94.57(10) .
F16 Zr1 C1 116.69(9) .
C10 Zr1 C1 131.82(12) .
C2 Zr1 C1 32.53(11) .
C5 Zr1 C1 32.56(12) .
C3 Zr1 C1 53.88(11) .
C30 Zr1 C9 94.42(12) .
N1 Zr1 C9 143.99(10) .
F16 Zr1 C9 110.34(10) .
C10 Zr1 C9 32.82(13) .
C2 Zr1 C9 129.00(11) .
C5 Zr1 C9 82.95(12) .
C3 Zr1 C9 101.78(12) .
C1 Zr1 C9 115.14(12) .
C30 Zr1 C4 112.03(11) .
N1 Zr1 C4 140.53(9) .
F16 Zr1 C4 102.03(9) .
C10 Zr1 C4 78.98(12) .
C2 Zr1 C4 53.55(10) .
C5 Zr1 C4 32.25(11) .
C3 Zr1 C4 32.02(10) .
C1 Zr1 C4 53.61(12) .
C9 Zr1 C4 75.48(12) .
C30 Zr1 C6 115.27(11) .
N1 Zr1 C6 100.41(9) .
F16 Zr1 C6 64.57(9) .
C10 Zr1 C6 32.36(11) .
C2 Zr1 C6 142.35(11) .
C5 Zr1 C6 133.20(12) .
C3 Zr1 C6 114.22(11) .
C1 Zr1 C6 164.03(12) .
C9 Zr1 C6 53.41(12) .
C4 Zr1 C6 110.47(12) .
C30 Zr1 C8 71.07(11) .
N1 Zr1 C8 114.01(9) .
F16 Zr1 C8 116.85(9) .
C10 Zr1 C8 53.34(12) .
C2 Zr1 C8 153.75(11) .
C5 Zr1 C8 99.98(11) .
C3 Zr1 C8 133.33(11) .
C1 Zr1 C8 125.25(12) .
C9 Zr1 C8 31.91(12) .
C4 Zr1 C8 104.28(11) .
C6 Zr1 C8 52.58(11) .
N1 B1 C17 109.6(2) .
N1 B1 C23 114.4(2) .
C17 B1 C23 113.5(2) .
N1 B1 C11 110.85(19) .
C17 B1 C11 108.2(2) .
C23 B1 C11 99.8(2) .
C51 C52A C53A 119.6(6) .
C51 C52A C54A 122.4(7) .
C53A C52A C54A 118.0(5) .
C54A C53A C52A 121.3(5) 2_755
C53A C54A C52A 120.7(5) 2_755

loop_
_geom_bond_atom_site_label_1
_geom_bond_atom_site_label_2
_geom_bond_distance
_geom_bond_site_symmetry_2
C1 C2 1.401(5) .
C1 C5 1.403(5) .
C1 Zr1 2.505(3) .
C2 C3 1.405(5) .
C2 Zr1 2.497(3) .
C3 C4 1.385(4) .
C3 Zr1 2.500(3) .
C4 C5 1.395(5) .
C4 Zr1 2.522(3) .
C5 Zr1 2.499(3) .
C6 C7 1.386(5) .
C6 C10 1.403(5) .
C6 Zr1 2.541(3) .
C7 C8 1.394(5) .
C7 Zr1 2.552(3) .
C8 C9 1.389(5) .
C8 Zr1 2.545(3) .
C9 C10 1.412(5) .
C9 Zr1 2.508(3) .
C10 Zr1 2.490(3) .
C11 C16 1.377(4) .
C11 C12 1.396(4) .
C11 B1 1.673(4) .
C12 F12 1.351(3) .
C12 C13 1.386(4) .
C13 F13 1.342(3) .
C13 C14 1.366(5) .
C14 F14 1.339(3) .
C14 C15 1.373(4) .
C15 F15 1.337(4) .
C15 C16 1.375(4) .
C16 F16 1.382(3) .
C17 C18 1.385(4) .
C17 C22 1.399(3) .
C17 B1 1.644(4) .
C18 F18 1.353(3) .
C18 C19 1.382(4) .
C19 F19 1.347(3) .
C19 C20 1.374(4) .
C20 F20 1.342(3) .
C20 C21 1.371(4) .
C21 F21 1.352(3) .
C21 C22 1.375(4) .
C22 F22 1.348(3) .
C23 C28 1.380(4) .
C23 C24 1.392(4) .
C23 B1 1.665(4) .
C24 F24 1.351(3) .
C24 C25 1.377(4) .
C25 F25 1.354(3) .
C25 C26 1.370(5) .
C26 F26 1.347(3) .
C26 C27 1.364(5) .
C27 F27 1.344(4) .
C27 C28 1.390(4) .
C28 F28 1.356(3) .
N1 C36 1.304(3) .
N1 B1 1.615(3) .
N1 Zr1 2.423(2) .
C30 C31 1.405(4) .
C30 C35 1.405(4) .
C30 Zr1 2.269(3) .
C31 C32 1.405(4) .
C31 C36 1.487(3) .
C32 C33 1.380(4) .
C33 C34 1.371(5) .
C34 C35 1.377(5) .
C36 C37 1.508(3) .
C37 C42 1.387(4) .
C37 C38 1.398(4) .
C38 C39 1.375(4) .
C39 C40 1.386(4) .
C40 C41 1.382(4) .
C40 C43 1.495(4) .
C41 C42 1.389(4) .
C43 F31 1.291(4) .
C43 F30 1.307(4) .
C43 F32 1.363(5) .
C44 C45 1.498(5) .
C45 C46 1.378(5) .
C45 C50 1.390(5) .
C46 C47 1.392(5) .
C47 C48 1.366(6) .
C48 C49 1.366(6) .
C49 C50 1.369(6) .
F16 Zr1 2.4495(15) .
C51 C52A 1.367(11) .
C52A C53A 1.381(7) .
C52A C54A 1.429(7) .
C53A C54A 1.318(7) 2_755
C54A C53A 1.318(7) 2_755
